data_4106307
loop_
_publ_author_name
'Bin Xiao'
'Tian-Jun Gong'
'Zhao-Jing Liu'
'Jing-Hui Liu'
'Dong-Fen Luo'
'Jun Xu'
'Lei Liu'

_publ_section_title
;
 Synthesis of Dibenzofurans via Palladium-Catalyzed Phenol-Directed C-H
 Activation/C-O Cyclization
;
_journal_name_full 'Journal of the American Chemical Society'
_journal_page_first 9250
_journal_page_last 9253
_journal_paper_doi 10.1021/ja203335u
_journal_volume 133
_journal_year 2011
_chemical_formula_sum 'C45 H55 Cl3 N2 O3 Pd'
_chemical_formula_weight 884.66
_chemical_name_systematic
;
 ?
;
_space_group_IT_number 14
_symmetry_cell_setting monoclinic
_symmetry_space_group_name_Hall '-P 2yn'
_symmetry_space_group_name_H-M 'P 1 21/n 1'
_atom_sites_solution_hydrogens geom
_atom_sites_solution_primary direct
_atom_sites_solution_secondary difmap
_audit_creation_method SHELXL-97
_cell_angle_alpha 90.00
_cell_angle_beta 93.0240(10)
_cell_angle_gamma 90.00
_cell_formula_units_Z 4
_cell_length_a 10.05900(10)
_cell_length_b 18.4839(2)
_cell_length_c 23.6246(2)
_cell_measurement_temperature 293(2)
_cell_volume 4386.39(7)
_computing_structure_refinement 'SHELXL-97 (Sheldrick, 1997)'
_diffrn_ambient_temperature 293(2)
_diffrn_measured_fraction_theta_full 0.987
_diffrn_measured_fraction_theta_max 0.987
_diffrn_radiation_monochromator graphite
_diffrn_radiation_source 'fine-focus sealed tube'
_diffrn_radiation_type CuK\a
_diffrn_radiation_wavelength 1.54184
_diffrn_reflns_av_R_equivalents 0.0257
_diffrn_reflns_av_sigmaI/netI 0.0281
_diffrn_reflns_limit_h_max 12
_diffrn_reflns_limit_h_min -8
_diffrn_reflns_limit_k_max 22
_diffrn_reflns_limit_k_min -22
_diffrn_reflns_limit_l_max 28
_diffrn_reflns_limit_l_min -29
_diffrn_reflns_number 29454
_diffrn_reflns_theta_full 72.37
_diffrn_reflns_theta_max 72.37
_diffrn_reflns_theta_min 3.04
_exptl_absorpt_coefficient_mu 5.404
_exptl_absorpt_correction_T_max 0.2940
_exptl_absorpt_correction_T_min 0.2211
_exptl_crystal_density_diffrn 1.340
_exptl_crystal_F_000 1840
_exptl_crystal_size_max 0.40
_exptl_crystal_size_mid 0.30
_exptl_crystal_size_min 0.30
_refine_diff_density_max 0.627
_refine_diff_density_min -0.534
_refine_diff_density_rms 0.057
_refine_ls_extinction_method none
_refine_ls_goodness_of_fit_ref 1.018
_refine_ls_hydrogen_treatment mixed
_refine_ls_matrix_type full
_refine_ls_number_parameters 502
_refine_ls_number_reflns 8568
_refine_ls_number_restraints 1
_refine_ls_restrained_S_all 1.019
_refine_ls_R_factor_all 0.0387
_refine_ls_R_factor_gt 0.0318
_refine_ls_shift/su_max 0.000
_refine_ls_shift/su_mean 0.000
_refine_ls_structure_factor_coef Fsqd
_refine_ls_weighting_details 'calc w=1/[\s^2^(Fo^2^)+(0.0605P)^2^+0.0000P] where P=(Fo^2^+2Fc^2^)/3'
_refine_ls_weighting_scheme calc
_refine_ls_wR_factor_gt 0.0893
_refine_ls_wR_factor_ref 0.0915
_reflns_number_gt 7087
_reflns_number_total 8568
_reflns_threshold_expression >2sigma(I)
_cod_data_source_file ja203335u_si_001.cif
_cod_data_source_block 100418
_cod_original_cell_volume 4386.40(7)
_cod_database_code 4106307

loop_
_symmetry_equiv_pos_as_xyz
'x, y, z'
'-x+1/2, y+1/2, -z+1/2'
'-x, -y, -z'
'x-1/2, -y-1/2, z-1/2'

loop_
_atom_site_label
_atom_site_type_symbol
_atom_site_fract_x
_atom_site_fract_y
_atom_site_fract_z
_atom_site_U_iso_or_equiv
_atom_site_adp_type
_atom_site_occupancy
_atom_site_symmetry_multiplicity
_atom_site_calc_flag
_atom_site_refinement_flags
Pd1 Pd 0.516888(15) 0.194859(9) 0.078727(7) 0.03348(6) Uani 1 1 d .
Cl1 Cl 1.00756(9) 0.12254(6) 0.17667(4) 0.0837(3) Uani 1 1 d .
Cl3 Cl 1.08479(14) 0.00012(7) 0.24534(6) 0.1151(4) Uani 1 1 d .
Cl2 Cl 1.05246(12) 0.13980(9) 0.29645(4) 0.1082(4) Uani 1 1 d .
O1 O 0.31848(17) 0.19763(10) 0.10414(8) 0.0420(4) Uani 1 1 d D
O2 O 0.57284(16) 0.14536(10) 0.16254(7) 0.0422(4) Uani 1 1 d .
N1 N 0.77744(18) 0.26474(11) 0.08057(8) 0.0354(4) Uani 1 1 d .
O3 O 0.36810(18) 0.13326(12) 0.19223(9) 0.0587(5) Uani 1 1 d .
N2 N 0.79920(18) 0.16122(11) 0.04028(8) 0.0376(4) Uani 1 1 d .
C28 C 0.7226(2) 0.33466(13) 0.09428(10) 0.0380(5) Uani 1 1 d .
C1 C 0.2824(2) 0.26870(14) 0.10986(11) 0.0417(5) Uani 1 1 d .
C13 C 0.7061(2) 0.20673(12) 0.05998(9) 0.0335(5) Uani 1 1 d .
C33 C 0.6965(3) 0.35104(15) 0.15046(11) 0.0450(6) Uani 1 1 d .
C6 C 0.2930(3) 0.31479(15) 0.06337(12) 0.0474(6) Uani 1 1 d .
C16 C 0.7820(2) 0.09725(14) 0.00441(11) 0.0439(6) Uani 1 1 d .
C41 C 0.5460(3) 0.08758(17) 0.25319(12) 0.0525(7) Uani 1 1 d .
C15 C 0.9255(2) 0.18961(14) 0.05078(11) 0.0436(5) Uani 1 1 d .
H15 H 1.0051 0.1676 0.0422 0.052 Uiso 1 1 calc R
C29 C 0.7057(3) 0.38484(15) 0.05047(11) 0.0462(6) Uani 1 1 d .
C17 C 0.8105(3) 0.10554(17) -0.05304(12) 0.0530(7) Uani 1 1 d .
C7 C 0.3409(3) 0.28728(15) 0.00901(12) 0.0472(6) Uani 1 1 d .
C21 C 0.7526(3) 0.03056(15) 0.02815(13) 0.0493(6) Uani 1 1 d .
C14 C 0.9126(2) 0.25413(15) 0.07534(11) 0.0420(5) Uani 1 1 d .
H14 H 0.9809 0.2857 0.0867 0.050 Uiso 1 1 calc R
C12 C 0.4442(2) 0.23639(14) 0.00654(10) 0.0407(5) Uani 1 1 d .
C40 C 0.4940(3) 0.12557(14) 0.19854(11) 0.0429(5) Uani 1 1 d .
C2 C 0.2342(3) 0.29359(16) 0.15996(13) 0.0529(7) Uani 1 1 d .
H2 H 0.2268 0.2622 0.1904 0.063 Uiso 1 1 calc R
C34 C 0.7225(3) 0.29824(15) 0.19875(11) 0.0520(7) Uani 1 1 d .
H34 H 0.7222 0.2493 0.1827 0.062 Uiso 1 1 calc R
C20 C 0.7575(3) -0.03083(17) -0.00679(15) 0.0629(8) Uani 1 1 d .
H20 H 0.7393 -0.0762 0.0080 0.075 Uiso 1 1 calc R
C37 C 0.7439(4) 0.36932(17) -0.00966(12) 0.0635(8) Uani 1 1 d .
H37 H 0.7524 0.3168 -0.0136 0.076 Uiso 1 1 calc R
C25 C 0.8343(4) 0.1775(2) -0.08078(14) 0.0679(9) Uani 1 1 d .
H25 H 0.8040 0.2152 -0.0553 0.081 Uiso 1 1 calc R
C24 C 0.5629(3) 0.0017(2) 0.08607(15) 0.0700(9) Uani 1 1 d .
H24A H 0.5125 0.0403 0.0682 0.105 Uiso 1 1 calc R
H24B H 0.5352 -0.0051 0.1240 0.105 Uiso 1 1 calc R
H24C H 0.5479 -0.0421 0.0648 0.105 Uiso 1 1 calc R
C8 C 0.2782(3) 0.3112(2) -0.04184(14) 0.0661(9) Uani 1 1 d .
H8 H 0.2100 0.3451 -0.0408 0.079 Uiso 1 1 calc R
C22 C 0.7110(3) 0.02060(15) 0.08792(13) 0.0522(6) Uani 1 1 d .
H22 H 0.7234 0.0668 0.1079 0.063 Uiso 1 1 calc R
C5 C 0.2534(3) 0.38642(18) 0.06989(16) 0.0695(9) Uani 1 1 d .
H5 H 0.2574 0.4180 0.0394 0.083 Uiso 1 1 calc R
C19 C 0.7887(3) -0.0247(2) -0.06223(16) 0.0733(10) Uani 1 1 d .
H19 H 0.7933 -0.0659 -0.0846 0.088 Uiso 1 1 calc R
C11 C 0.4794(3) 0.21093(16) -0.04608(11) 0.0507(6) Uani 1 1 d .
H11 H 0.5475 0.1771 -0.0479 0.061 Uiso 1 1 calc R
C43 C 0.6972(3) 0.0922(2) 0.25963(14) 0.0730(10) Uani 1 1 d .
H43A H 0.7353 0.0652 0.2298 0.109 Uiso 1 1 calc R
H43B H 0.7272 0.0725 0.2956 0.109 Uiso 1 1 calc R
H43C H 0.7242 0.1419 0.2575 0.109 Uiso 1 1 calc R
C30 C 0.6564(4) 0.45305(16) 0.06363(14) 0.0645(8) Uani 1 1 d .
H30 H 0.6428 0.4874 0.0351 0.077 Uiso 1 1 calc R
C26 C 0.9820(4) 0.1919(2) -0.09004(18) 0.0864(12) Uani 1 1 d .
H26A H 1.0340 0.1814 -0.0558 0.130 Uiso 1 1 calc R
H26B H 0.9937 0.2417 -0.1001 0.130 Uiso 1 1 calc R
H26C H 1.0106 0.1615 -0.1200 0.130 Uiso 1 1 calc R
C10 C 0.4146(3) 0.2351(2) -0.09562(12) 0.0662(9) Uani 1 1 d .
H10 H 0.4385 0.2170 -0.1304 0.079 Uiso 1 1 calc R
C3 C 0.1969(3) 0.3651(2) 0.16482(16) 0.0719(9) Uani 1 1 d .
H3 H 0.1639 0.3817 0.1985 0.086 Uiso 1 1 calc R
C35 C 0.6150(5) 0.3014(2) 0.24194(18) 0.0924(14) Uani 1 1 d .
H35A H 0.6244 0.3454 0.2634 0.139 Uiso 1 1 calc R
H35B H 0.6244 0.2607 0.2670 0.139 Uiso 1 1 calc R
H35C H 0.5288 0.3002 0.2225 0.139 Uiso 1 1 calc R
C42 C 0.5012(4) 0.0089(2) 0.25066(17) 0.0792(10) Uani 1 1 d .
H42A H 0.5437 -0.0154 0.2206 0.119 Uiso 1 1 calc R
H42B H 0.4063 0.0069 0.2438 0.119 Uiso 1 1 calc R
H42C H 0.5253 -0.0144 0.2860 0.119 Uiso 1 1 calc R
C18 C 0.8132(3) 0.0424(2) -0.08520(14) 0.0674(9) Uani 1 1 d .
H18 H 0.8322 0.0456 -0.1232 0.081 Uiso 1 1 calc R
C39 C 0.8793(4) 0.4029(3) -0.01997(17) 0.0959(14) Uani 1 1 d .
H39A H 0.8734 0.4546 -0.0170 0.144 Uiso 1 1 calc R
H39B H 0.9052 0.3901 -0.0572 0.144 Uiso 1 1 calc R
H39C H 0.9444 0.3851 0.0078 0.144 Uiso 1 1 calc R
C32 C 0.6488(3) 0.42017(19) 0.16090(13) 0.0658(8) Uani 1 1 d .
H32 H 0.6306 0.4330 0.1978 0.079 Uiso 1 1 calc R
C44 C 0.4847(4) 0.1232(2) 0.30427(14) 0.0752(10) Uani 1 1 d .
H44A H 0.5202 0.1010 0.3386 0.113 Uiso 1 1 calc R
H44B H 0.3898 0.1171 0.3014 0.113 Uiso 1 1 calc R
H44C H 0.5057 0.1739 0.3049 0.113 Uiso 1 1 calc R
C23 C 0.7921(4) -0.0369(2) 0.12061(17) 0.0803(11) Uani 1 1 d .
H23A H 0.7804 -0.0828 0.1020 0.120 Uiso 1 1 calc R
H23B H 0.7625 -0.0403 0.1585 0.120 Uiso 1 1 calc R
H23C H 0.8846 -0.0239 0.1220 0.120 Uiso 1 1 calc R
C45 C 1.1010(3) 0.0934(2) 0.23670(13) 0.0694(10) Uani 1 1 d .
H42 H 1.1949 0.1043 0.2314 0.083 Uiso 1 1 calc R
C31 C 0.6278(4) 0.46991(18) 0.11841(15) 0.0717(9) Uani 1 1 d .
H31 H 0.5941 0.5153 0.1266 0.086 Uiso 1 1 calc R
C4 C 0.2083(4) 0.41179(19) 0.12028(18) 0.0820(11) Uani 1 1 d .
H4 H 0.1857 0.4603 0.1240 0.098 Uiso 1 1 calc R
C9 C 0.3156(3) 0.2854(2) -0.09368(14) 0.0757(11) Uani 1 1 d .
H9 H 0.2735 0.3024 -0.1271 0.091 Uiso 1 1 calc R
C36 C 0.8587(4) 0.3115(2) 0.22780(16) 0.0797(11) Uani 1 1 d .
H36A H 0.9249 0.3118 0.2000 0.120 Uiso 1 1 calc R
H36B H 0.8784 0.2737 0.2549 0.120 Uiso 1 1 calc R
H36C H 0.8589 0.3573 0.2469 0.120 Uiso 1 1 calc R
C38 C 0.6411(4) 0.3950(2) -0.05413(15) 0.0835(12) Uani 1 1 d .
H38A H 0.5560 0.3746 -0.0467 0.125 Uiso 1 1 calc R
H38B H 0.6665 0.3798 -0.0909 0.125 Uiso 1 1 calc R
H38C H 0.6356 0.4468 -0.0530 0.125 Uiso 1 1 calc R
C27 C 0.7545(5) 0.1860(3) -0.13779(17) 0.0996(15) Uani 1 1 d .
H27A H 0.7957 0.1581 -0.1663 0.149 Uiso 1 1 calc R
H27B H 0.7529 0.2361 -0.1486 0.149 Uiso 1 1 calc R
H27C H 0.6651 0.1693 -0.1340 0.149 Uiso 1 1 calc R
H1 H 0.334(4) 0.177(2) 0.1362(10) 0.085(13) Uiso 1 1 d D

loop_
_atom_site_aniso_label
_atom_site_aniso_U_11
_atom_site_aniso_U_22
_atom_site_aniso_U_33
_atom_site_aniso_U_23
_atom_site_aniso_U_13
_atom_site_aniso_U_12
Pd1 0.03276(10) 0.02995(9) 0.03805(10) 0.00023(6) 0.00504(6) 0.00152(7)
Cl1 0.0815(6) 0.1149(8) 0.0542(4) 0.0098(5) -0.0004(4) 0.0017(5)
Cl3 0.1162(9) 0.0976(9) 0.1349(10) 0.0450(8) 0.0383(7) 0.0040(7)
Cl2 0.1088(8) 0.1555(12) 0.0590(5) -0.0167(6) -0.0063(5) 0.0018(8)
O1 0.0363(9) 0.0370(9) 0.0534(10) 0.0051(8) 0.0084(7) 0.0021(7)
O2 0.0382(9) 0.0448(10) 0.0442(9) 0.0072(7) 0.0075(7) 0.0021(7)
N1 0.0354(10) 0.0324(10) 0.0386(10) 0.0001(8) 0.0035(7) 0.0019(8)
O3 0.0397(10) 0.0721(15) 0.0655(12) 0.0269(11) 0.0136(8) 0.0029(9)
N2 0.0337(10) 0.0340(10) 0.0454(10) -0.0025(8) 0.0060(8) 0.0040(8)
C28 0.0381(12) 0.0311(11) 0.0448(12) -0.0030(10) 0.0011(9) -0.0001(10)
C1 0.0333(12) 0.0367(13) 0.0554(14) -0.0025(11) 0.0035(10) 0.0008(10)
C13 0.0390(12) 0.0300(11) 0.0317(10) 0.0007(8) 0.0039(8) 0.0038(9)
C33 0.0469(14) 0.0406(14) 0.0479(14) -0.0064(11) 0.0052(10) 0.0008(11)
C6 0.0393(13) 0.0414(14) 0.0618(16) 0.0065(12) 0.0056(11) 0.0060(11)
C16 0.0430(13) 0.0376(13) 0.0514(14) -0.0117(11) 0.0061(10) 0.0074(11)
C41 0.0515(15) 0.0549(17) 0.0516(15) 0.0139(13) 0.0087(11) 0.0032(13)
C15 0.0355(12) 0.0427(14) 0.0530(14) -0.0001(11) 0.0054(10) 0.0061(10)
C29 0.0528(15) 0.0360(13) 0.0494(14) -0.0011(11) -0.0019(11) 0.0030(11)
C17 0.0473(14) 0.0575(18) 0.0552(15) -0.0103(13) 0.0125(11) 0.0090(13)
C7 0.0424(14) 0.0477(15) 0.0515(14) 0.0098(12) 0.0014(11) 0.0015(11)
C21 0.0430(14) 0.0400(14) 0.0652(17) -0.0114(12) 0.0039(12) 0.0040(11)
C14 0.0316(11) 0.0446(14) 0.0495(13) -0.0007(11) 0.0010(9) -0.0003(10)
C12 0.0391(12) 0.0404(13) 0.0424(12) 0.0040(10) 0.0005(9) -0.0025(10)
C40 0.0478(14) 0.0351(13) 0.0465(13) 0.0047(10) 0.0087(10) -0.0009(10)
C2 0.0457(14) 0.0513(16) 0.0627(17) -0.0008(13) 0.0124(12) 0.0020(12)
C34 0.0699(18) 0.0453(15) 0.0416(13) -0.0046(11) 0.0096(12) -0.0057(13)
C20 0.0605(18) 0.0426(16) 0.086(2) -0.0206(15) 0.0102(15) -0.0015(14)
C37 0.101(3) 0.0432(16) 0.0462(15) 0.0060(12) 0.0044(15) 0.0093(16)
C25 0.084(2) 0.068(2) 0.0541(17) 0.0003(15) 0.0247(15) 0.0199(18)
C24 0.067(2) 0.069(2) 0.076(2) -0.0096(17) 0.0140(16) -0.0145(17)
C8 0.0527(17) 0.080(2) 0.0652(19) 0.0188(17) -0.0030(14) 0.0120(16)
C22 0.0577(16) 0.0368(14) 0.0621(17) -0.0008(12) 0.0023(13) 0.0025(12)
C5 0.074(2) 0.0445(17) 0.092(2) 0.0128(16) 0.0186(18) 0.0151(16)
C19 0.069(2) 0.063(2) 0.089(2) -0.0373(19) 0.0158(17) -0.0022(17)
C11 0.0499(15) 0.0580(17) 0.0442(14) -0.0019(12) 0.0025(11) -0.0019(13)
C43 0.0573(18) 0.096(3) 0.0655(19) 0.0263(19) 0.0009(14) 0.0113(18)
C30 0.092(2) 0.0377(15) 0.0627(18) 0.0037(13) -0.0051(16) 0.0139(15)
C26 0.088(3) 0.082(3) 0.091(3) 0.017(2) 0.032(2) -0.001(2)
C10 0.0646(19) 0.090(3) 0.0436(15) -0.0008(16) 0.0002(13) -0.0052(18)
C3 0.071(2) 0.062(2) 0.085(2) -0.0213(18) 0.0244(17) 0.0076(17)
C35 0.123(4) 0.082(3) 0.078(3) 0.004(2) 0.051(2) 0.001(2)
C42 0.101(3) 0.055(2) 0.082(2) 0.0266(18) 0.005(2) -0.0019(19)
C18 0.0666(19) 0.076(2) 0.0614(18) -0.0248(17) 0.0175(14) 0.0038(17)
C39 0.091(3) 0.119(4) 0.081(3) 0.034(3) 0.026(2) 0.023(3)
C32 0.087(2) 0.0564(19) 0.0552(17) -0.0142(14) 0.0114(15) 0.0151(17)
C44 0.081(2) 0.093(3) 0.0521(17) 0.0087(17) 0.0137(15) 0.005(2)
C23 0.093(3) 0.055(2) 0.091(3) 0.0102(19) -0.005(2) 0.016(2)
C45 0.0543(17) 0.096(3) 0.0588(18) 0.0235(18) 0.0088(13) -0.0079(17)
C31 0.094(3) 0.0455(17) 0.075(2) -0.0136(15) 0.0006(18) 0.0285(17)
C4 0.095(3) 0.0422(17) 0.112(3) -0.0019(19) 0.033(2) 0.0182(18)
C9 0.063(2) 0.112(3) 0.0507(17) 0.0213(19) -0.0100(14) 0.007(2)
C36 0.090(3) 0.080(3) 0.066(2) 0.0123(18) -0.0193(19) -0.008(2)
C38 0.120(3) 0.073(2) 0.0550(19) 0.0105(17) -0.0174(19) -0.015(2)
C27 0.105(3) 0.131(4) 0.064(2) 0.017(2) 0.018(2) 0.038(3)

loop_
_atom_type_symbol
_atom_type_description
_atom_type_scat_dispersion_real
_atom_type_scat_dispersion_imag
_atom_type_scat_source
C C 0.0181 0.0091 'International Tables Vol C Tables 4.2.6.8 and 6.1.1.4'
H H 0.0000 0.0000 'International Tables Vol C Tables 4.2.6.8 and 6.1.1.4'
O O 0.0492 0.0322 'International Tables Vol C Tables 4.2.6.8 and 6.1.1.4'
Pd Pd 0.1215 3.9337 'International Tables Vol C Tables 4.2.6.8 and 6.1.1.4'
N N 0.0311 0.0180 'International Tables Vol C Tables 4.2.6.8 and 6.1.1.4'
Cl Cl 0.3639 0.7018 'International Tables Vol C Tables 4.2.6.8 and 6.1.1.4'

loop_
_geom_angle_atom_site_label_1
_geom_angle_atom_site_label_2
_geom_angle_atom_site_label_3
_geom_angle
C12 Pd1 C13 94.57(9)
C12 Pd1 O1 85.63(9)
C13 Pd1 O1 171.51(8)
C12 Pd1 O2 172.92(8)
C13 Pd1 O2 92.49(7)
O1 Pd1 O2 87.45(6)
C1 O1 Pd1 108.03(14)
C1 O1 H1 112(3)
Pd1 O1 H1 97(3)
C40 O2 Pd1 125.91(16)
C13 N1 C14 110.9(2)
C13 N1 C28 125.52(19)
C14 N1 C28 122.2(2)
C13 N2 C15 110.3(2)
C13 N2 C16 129.6(2)
C15 N2 C16 119.4(2)
C29 C28 C33 122.6(2)
C29 C28 N1 117.4(2)
C33 C28 N1 119.9(2)
O1 C1 C2 120.7(2)
O1 C1 C6 118.3(2)
C2 C1 C6 121.0(3)
N2 C13 N1 104.4(2)
N2 C13 Pd1 133.86(18)
N1 C13 Pd1 119.91(16)
C32 C33 C28 116.8(3)
C32 C33 C34 120.4(2)
C28 C33 C34 122.8(2)
C5 C6 C1 117.2(3)
C5 C6 C7 121.9(3)
C1 C6 C7 120.8(2)
C21 C16 C17 122.8(2)
C21 C16 N2 120.3(2)
C17 C16 N2 116.5(2)
C42 C41 C43 110.5(3)
C42 C41 C44 108.1(3)
C43 C41 C44 109.8(3)
C42 C41 C40 108.4(3)
C43 C41 C40 110.6(2)
C44 C41 C40 109.4(2)
C14 C15 N2 107.9(2)
C14 C15 H15 126.0
N2 C15 H15 126.0
C28 C29 C30 117.8(3)
C28 C29 C37 122.8(2)
C30 C29 C37 119.3(3)
C18 C17 C16 116.4(3)
C18 C17 C25 119.6(3)
C16 C17 C25 124.0(3)
C8 C7 C12 118.5(3)
C8 C7 C6 118.9(3)
C12 C7 C6 122.6(2)
C16 C21 C20 117.6(3)
C16 C21 C22 124.2(2)
C20 C21 C22 118.2(3)
C15 C14 N1 106.4(2)
C15 C14 H14 126.8
N1 C14 H14 126.8
C11 C12 C7 119.1(2)
C11 C12 Pd1 122.7(2)
C7 C12 Pd1 117.72(18)
O2 C40 O3 123.4(2)
O2 C40 C41 120.4(2)
O3 C40 C41 116.2(2)
C1 C2 C3 120.0(3)
C1 C2 H2 120.0
C3 C2 H2 120.0
C33 C34 C36 110.6(3)
C33 C34 C35 112.3(3)
C36 C34 C35 110.2(3)
C33 C34 H34 107.9
C36 C34 H34 107.9
C35 C34 H34 107.9
C19 C20 C21 120.8(3)
C19 C20 H20 119.6
C21 C20 H20 119.6
C38 C37 C29 113.2(3)
C38 C37 C39 110.2(3)
C29 C37 C39 110.1(3)
C38 C37 H37 107.7
C29 C37 H37 107.7
C39 C37 H37 107.7
C17 C25 C26 113.1(3)
C17 C25 C27 112.6(3)
C26 C25 C27 108.8(3)
C17 C25 H25 107.4
C26 C25 H25 107.4
C27 C25 H25 107.4
C22 C24 H24A 109.5
C22 C24 H24B 109.5
H24A C24 H24B 109.5
C22 C24 H24C 109.5
H24A C24 H24C 109.5
H24B C24 H24C 109.5
C9 C8 C7 121.3(3)
C9 C8 H8 119.3
C7 C8 H8 119.3
C21 C22 C23 113.1(3)
C21 C22 C24 108.6(2)
C23 C22 C24 110.5(3)
C21 C22 H22 108.2
C23 C22 H22 108.2
C24 C22 H22 108.2
C4 C5 C6 121.9(3)
C4 C5 H5 119.1
C6 C5 H5 119.1
C20 C19 C18 120.4(3)
C20 C19 H19 119.8
C18 C19 H19 119.8
C10 C11 C12 121.0(3)
C10 C11 H11 119.5
C12 C11 H11 119.5
C41 C43 H43A 109.5
C41 C43 H43B 109.5
H43A C43 H43B 109.5
C41 C43 H43C 109.5
H43A C43 H43C 109.5
H43B C43 H43C 109.5
C31 C30 C29 120.6(3)
C31 C30 H30 119.7
C29 C30 H30 119.7
C25 C26 H26A 109.5
C25 C26 H26B 109.5
H26A C26 H26B 109.5
C25 C26 H26C 109.5
H26A C26 H26C 109.5
H26B C26 H26C 109.5
C9 C10 C11 120.2(3)
C9 C10 H10 119.9
C11 C10 H10 119.9
C4 C3 C2 120.3(3)
C4 C3 H3 119.8
C2 C3 H3 119.8
C34 C35 H35A 109.5
C34 C35 H35B 109.5
H35A C35 H35B 109.5
C34 C35 H35C 109.5
H35A C35 H35C 109.5
H35B C35 H35C 109.5
C41 C42 H42A 109.5
C41 C42 H42B 109.5
H42A C42 H42B 109.5
C41 C42 H42C 109.5
H42A C42 H42C 109.5
H42B C42 H42C 109.5
C19 C18 C17 121.9(3)
C19 C18 H18 119.0
C17 C18 H18 119.0
C37 C39 H39A 109.5
C37 C39 H39B 109.5
H39A C39 H39B 109.5
C37 C39 H39C 109.5
H39A C39 H39C 109.5
H39B C39 H39C 109.5
C31 C32 C33 121.9(3)
C31 C32 H32 119.1
C33 C32 H32 119.1
C41 C44 H44A 109.5
C41 C44 H44B 109.5
H44A C44 H44B 109.5
C41 C44 H44C 109.5
H44A C44 H44C 109.5
H44B C44 H44C 109.5
C22 C23 H23A 109.5
C22 C23 H23B 109.5
H23A C23 H23B 109.5
C22 C23 H23C 109.5
H23A C23 H23C 109.5
H23B C23 H23C 109.5
Cl2 C45 Cl3 111.08(18)
Cl2 C45 Cl1 110.1(2)
Cl3 C45 Cl1 110.5(2)
Cl2 C45 H42 108.3
Cl3 C45 H42 108.3
Cl1 C45 H42 108.3
C32 C31 C30 120.4(3)
C32 C31 H31 119.8
C30 C31 H31 119.8
C3 C4 C5 119.6(3)
C3 C4 H4 120.2
C5 C4 H4 120.2
C10 C9 C8 119.8(3)
C10 C9 H9 120.1
C8 C9 H9 120.1
C34 C36 H36A 109.5
C34 C36 H36B 109.5
H36A C36 H36B 109.5
C34 C36 H36C 109.5
H36A C36 H36C 109.5
H36B C36 H36C 109.5
C37 C38 H38A 109.5
C37 C38 H38B 109.5
H38A C38 H38B 109.5
C37 C38 H38C 109.5
H38A C38 H38C 109.5
H38B C38 H38C 109.5
C25 C27 H27A 109.5
C25 C27 H27B 109.5
H27A C27 H27B 109.5
C25 C27 H27C 109.5
H27A C27 H27C 109.5
H27B C27 H27C 109.5

loop_
_geom_bond_atom_site_label_1
_geom_bond_atom_site_label_2
_geom_bond_distance
Pd1 C12 1.975(2)
Pd1 C13 1.988(2)
Pd1 O1 2.1148(17)
Pd1 O2 2.2264(16)
Cl1 C45 1.745(3)
Cl3 C45 1.744(4)
Cl2 C45 1.744(4)
O1 C1 1.371(3)
O1 H1 0.856(18)
O2 C40 1.248(3)
N1 C13 1.366(3)
N1 C14 1.386(3)
N1 C28 1.449(3)
O3 C40 1.275(3)
N2 C13 1.359(3)
N2 C15 1.385(3)
N2 C16 1.460(3)
C28 C29 1.393(4)
C28 C33 1.400(3)
C1 C2 1.382(4)
C1 C6 1.398(4)
C33 C32 1.392(4)
C33 C34 1.513(4)
C6 C5 1.394(4)
C6 C7 1.485(4)
C16 C21 1.392(4)
C16 C17 1.410(4)
C41 C42 1.522(4)
C41 C43 1.522(4)
C41 C44 1.533(4)
C41 C40 1.537(4)
C15 C14 1.336(4)
C15 H15 0.9300
C29 C30 1.396(4)
C29 C37 1.518(4)
C17 C18 1.393(4)
C17 C25 1.507(4)
C7 C8 1.399(4)
C7 C12 1.405(4)
C21 C20 1.406(4)
C21 C22 1.505(4)
C14 H14 0.9300
C12 C11 1.392(4)
C2 C3 1.381(4)
C2 H2 0.9300
C34 C36 1.520(5)
C34 C35 1.526(4)
C34 H34 0.9800
C20 C19 1.367(5)
C20 H20 0.9300
C37 C38 1.510(4)
C37 C39 1.528(5)
C37 H37 0.9800
C25 C26 1.536(5)
C25 C27 1.539(5)
C25 H25 0.9800
C24 C22 1.529(4)
C24 H24A 0.9600
C24 H24B 0.9600
C24 H24C 0.9600
C8 C9 1.384(5)
C8 H8 0.9300
C22 C23 1.525(4)
C22 H22 0.9800
C5 C4 1.378(5)
C5 H5 0.9300
C19 C18 1.381(5)
C19 H19 0.9300
C11 C10 1.383(4)
C11 H11 0.9300
C43 H43A 0.9600
C43 H43B 0.9600
C43 H43C 0.9600
C30 C31 1.376(5)
C30 H30 0.9300
C26 H26A 0.9600
C26 H26B 0.9600
C26 H26C 0.9600
C10 C9 1.366(5)
C10 H10 0.9300
C3 C4 1.370(5)
C3 H3 0.9300
C35 H35A 0.9600
C35 H35B 0.9600
C35 H35C 0.9600
C42 H42A 0.9600
C42 H42B 0.9600
C42 H42C 0.9600
C18 H18 0.9300
C39 H39A 0.9600
C39 H39B 0.9600
C39 H39C 0.9600
C32 C31 1.369(5)
C32 H32 0.9300
C44 H44A 0.9600
C44 H44B 0.9600
C44 H44C 0.9600
C23 H23A 0.9600
C23 H23B 0.9600
C23 H23C 0.9600
C45 H42 0.9800
C31 H31 0.9300
C4 H4 0.9300
C9 H9 0.9300
C36 H36A 0.9600
C36 H36B 0.9600
C36 H36C 0.9600
C38 H38A 0.9600
C38 H38B 0.9600
C38 H38C 0.9600
C27 H27A 0.9600
C27 H27B 0.9600
C27 H27C 0.9600

loop_
_geom_hbond_atom_site_label_D
_geom_hbond_atom_site_label_H
_geom_hbond_atom_site_label_A
_geom_hbond_distance_DH
_geom_hbond_distance_HA
_geom_hbond_distance_DA
_geom_hbond_angle_DHA
O1 H1 O3 0.856(18) 1.572(19) 2.426(3) 175(4)

loop_
_geom_torsion_atom_site_label_1
_geom_torsion_atom_site_label_2
_geom_torsion_atom_site_label_3
_geom_torsion_atom_site_label_4
_geom_torsion
C12 Pd1 O1 C1 -68.24(17)
C13 Pd1 O1 C1 23.5(6)
O2 Pd1 O1 C1 113.29(16)
C12 Pd1 O2 C40 -5.8(8)
C13 Pd1 O2 C40 178.2(2)
O1 Pd1 O2 C40 6.7(2)
C13 N1 C28 C29 -86.0(3)
C14 N1 C28 C29 79.6(3)
C13 N1 C28 C33 97.9(3)
C14 N1 C28 C33 -96.6(3)
Pd1 O1 C1 C2 -125.3(2)
Pd1 O1 C1 C6 56.1(3)
C15 N2 C13 N1 2.4(3)
C16 N2 C13 N1 -167.3(2)
C15 N2 C13 Pd1 -161.51(19)
C16 N2 C13 Pd1 28.8(4)
C14 N1 C13 N2 -1.9(3)
C28 N1 C13 N2 165.0(2)
C14 N1 C13 Pd1 164.75(16)
C28 N1 C13 Pd1 -28.3(3)
C12 Pd1 C13 N2 -99.6(2)
O1 Pd1 C13 N2 169.3(4)
O2 Pd1 C13 N2 79.9(2)
C12 Pd1 C13 N1 98.41(19)
O1 Pd1 C13 N1 7.4(6)
O2 Pd1 C13 N1 -82.08(18)
C29 C28 C33 C32 1.6(4)
N1 C28 C33 C32 177.6(2)
C29 C28 C33 C34 -176.2(3)
N1 C28 C33 C34 -0.3(4)
O1 C1 C6 C5 178.8(3)
C2 C1 C6 C5 0.2(4)
O1 C1 C6 C7 0.6(4)
C2 C1 C6 C7 -178.0(3)
C13 N2 C16 C21 -83.4(3)
C15 N2 C16 C21 107.7(3)
C13 N2 C16 C17 103.1(3)
C15 N2 C16 C17 -65.9(3)
C13 N2 C15 C14 -2.1(3)
C16 N2 C15 C14 168.9(2)
C33 C28 C29 C30 -2.2(4)
N1 C28 C29 C30 -178.2(2)
C33 C28 C29 C37 175.2(3)
N1 C28 C29 C37 -0.9(4)
C21 C16 C17 C18 -2.6(4)
N2 C16 C17 C18 170.8(2)
C21 C16 C17 C25 176.1(3)
N2 C16 C17 C25 -10.6(4)
C5 C6 C7 C8 -38.8(4)
C1 C6 C7 C8 139.3(3)
C5 C6 C7 C12 143.2(3)
C1 C6 C7 C12 -38.7(4)
C17 C16 C21 C20 2.7(4)
N2 C16 C21 C20 -170.4(2)
C17 C16 C21 C22 -174.8(3)
N2 C16 C21 C22 12.0(4)
N2 C15 C14 N1 0.8(3)
C13 N1 C14 C15 0.7(3)
C28 N1 C14 C15 -166.7(2)
C8 C7 C12 C11 -0.8(4)
C6 C7 C12 C11 177.2(3)
C8 C7 C12 Pd1 -173.0(2)
C6 C7 C12 Pd1 5.1(4)
C13 Pd1 C12 C11 53.8(2)
O1 Pd1 C12 C11 -134.7(2)
O2 Pd1 C12 C11 -122.2(7)
C13 Pd1 C12 C7 -134.4(2)
O1 Pd1 C12 C7 37.1(2)
O2 Pd1 C12 C7 49.6(8)
Pd1 O2 C40 O3 -2.0(4)
Pd1 O2 C40 C41 176.01(18)
C42 C41 C40 O2 -110.8(3)
C43 C41 C40 O2 10.5(4)
C44 C41 C40 O2 131.5(3)
C42 C41 C40 O3 67.3(3)
C43 C41 C40 O3 -171.4(3)
C44 C41 C40 O3 -50.3(4)
O1 C1 C2 C3 -179.3(3)
C6 C1 C2 C3 -0.7(4)
C32 C33 C34 C36 -83.2(4)
C28 C33 C34 C36 94.5(3)
C32 C33 C34 C35 40.3(4)
C28 C33 C34 C35 -141.9(3)
C16 C21 C20 C19 -0.7(4)
C22 C21 C20 C19 177.0(3)
C28 C29 C37 C38 136.9(3)
C30 C29 C37 C38 -45.8(4)
C28 C29 C37 C39 -99.3(3)
C30 C29 C37 C39 78.1(4)
C18 C17 C25 C26 -77.5(4)
C16 C17 C25 C26 103.9(3)
C18 C17 C25 C27 46.3(4)
C16 C17 C25 C27 -132.3(3)
C12 C7 C8 C9 0.4(5)
C6 C7 C8 C9 -177.8(3)
C16 C21 C22 C23 -129.2(3)
C20 C21 C22 C23 53.2(4)
C16 C21 C22 C24 107.7(3)
C20 C21 C22 C24 -69.8(3)
C1 C6 C5 C4 1.5(5)
C7 C6 C5 C4 179.6(3)
C21 C20 C19 C18 -1.3(5)
C7 C12 C11 C10 0.2(4)
Pd1 C12 C11 C10 171.9(2)
C28 C29 C30 C31 1.0(5)
C37 C29 C30 C31 -176.5(3)
C12 C11 C10 C9 0.9(5)
C1 C2 C3 C4 -0.4(5)
C20 C19 C18 C17 1.5(5)
C16 C17 C18 C19 0.4(5)
C25 C17 C18 C19 -178.3(3)
C28 C33 C32 C31 0.2(5)
C34 C33 C32 C31 178.1(3)
C33 C32 C31 C30 -1.4(6)
C29 C30 C31 C32 0.7(6)
C2 C3 C4 C5 2.0(6)
C6 C5 C4 C3 -2.6(6)
C11 C10 C9 C8 -1.4(6)
C7 C8 C9 C10 0.8(6)
